data_1575760
loop_
_publ_author_name
'Chen, Xiang'
'Liu, Li'
'Zhong, Xin-Xin'
'Li, Fa-Bao'
'Cong, Heng-Jiang'
'Li, Feng-Yan'
'Zhao, Yi'

_publ_section_title
;
 Trinuclear copper(I) furanyl <i>ortho</i>-diphosphine halide clusters:
 structure, photophysical and photocatalytic hydrogen production
 properties.
;
_journal_issue 40
_journal_name_full 'Dalton transactions (Cambridge, England : 2003)'
_journal_page_first 15223
_journal_page_last 15234
_journal_paper_doi 10.1039/d5dt01864a
_journal_volume 54
_journal_year 2025
_chemical_formula_moiety 'C56 H44 Cl3 Cu3 O2 P4, C H2 Cl2'
_chemical_formula_sum 'C57 H46 Cl5 Cu3 O2 P4'
_chemical_formula_weight 1254.69
_space_group_crystal_system triclinic
_space_group_IT_number 2
_space_group_name_Hall '-P 1'
_space_group_name_H-M_alt 'P -1'
_atom_sites_solution_hydrogens geom
_atom_sites_solution_primary dual
_audit_creation_date 2019-09-25
_audit_creation_method
;
Olex2 1.2
(compiled 2018.05.29 svn.r3508 for OlexSys, GUI svn.r5506)
;
_audit_update_record
;
2023-05-31 deposited with the CCDC.	2025-09-12 downloaded from the CCDC.
;
_cell_angle_alpha 107.8130(10)
_cell_angle_beta 106.5680(10)
_cell_angle_gamma 97.1950(10)
_cell_formula_units_Z 2
_cell_length_a 12.78510(10)
_cell_length_b 13.4486(2)
_cell_length_c 18.4148(2)
_cell_measurement_reflns_used 84949
_cell_measurement_temperature 199.99(10)
_cell_measurement_theta_max 73.9590
_cell_measurement_theta_min 3.5010
_cell_volume 2809.91(6)
_computing_cell_refinement 'CrysAlisPro 1.171.39.46 (Rigaku Oxford Diffraction, 2018)'
_computing_data_collection 'CrysAlisPro 1.171.39.46 (Rigaku Oxford Diffraction, 2018)'
_computing_data_reduction 'CrysAlisPro 1.171.39.46 (Rigaku Oxford Diffraction, 2018)'
_computing_molecular_graphics 'Olex2 (Dolomanov et al., 2009)'
_computing_publication_material 'Olex2 (Dolomanov et al., 2009)'
_computing_structure_refinement 'XL (Sheldrick, 2008)'
_computing_structure_solution 'ShelXT (Sheldrick, 2015)'
_diffrn_ambient_environment N~2~
_diffrn_ambient_temperature 199.99(10)
_diffrn_detector 'Hybrid Pixel Counting (HPC) detector'
_diffrn_detector_area_resol_mean 28.5714
_diffrn_detector_type 'Rigaku HyPix-6000HE'
_diffrn_measured_fraction_theta_full 0.985
_diffrn_measured_fraction_theta_max 0.949
_diffrn_measurement_details
;
List of Runs (angles in degrees, time in seconds):

  # Type    Start    End  Width  t~exp~   \w     \q     \k     \f   Frames
#--------------------------------------------------------------------------
  1  \w    -84.00  39.00   0.50    0.50    --    5.00 -52.00 141.00  246
  2  \w    -82.00  42.00   0.50    0.50    --  -47.30  52.00 -74.00  248
  3  \w   -137.00 -13.00   0.50    0.50    --  -47.30 -52.00 141.00  248
  4  \w   -192.00 -68.00   0.50    0.50    -- -102.20 -52.00 141.00  248
  5  \w   -137.00 -13.00   0.50    0.50    -- -102.20  52.00 -74.00  248
  6  \w    -29.00  94.00   0.50    0.50    --    5.00  52.00 -74.00  246
  7  \w   -137.00  -8.00   0.50    0.50    --  -47.30 -75.00  90.00  258
  8  \w   -137.00  -8.00   0.50    0.50    --  -47.30 -75.00-120.00  258
  9  \w   -137.00  -8.00   0.50    0.50    --  -47.30 -75.00 -30.00  258
 10  \w   -151.00 -23.00   0.50    0.50    --  -62.00 -74.00 -95.05  256
 11  \w   -159.00 -31.00   0.50    0.50    --  -70.00 -75.00-142.18  256
 12  \w   -159.00 -31.00   0.50    0.50    --  -70.00 -75.00  21.58  256
 13  \w   -159.00 -32.00   0.50    0.50    --  -70.00 -73.00-171.52  254
 14  \w   -163.00 -35.00   0.50    0.50    --  -74.00 -75.00  73.54  256
 15  \w   -163.00 -35.00   0.50    0.50    --  -74.00 -75.00 128.30  256
 16  \w   -171.00 -43.00   0.50    0.50    --  -82.00 -74.00   3.16  256
 17  \w   -175.00 -47.00   0.50    0.50    --  -86.00 -75.00 -11.26  256
 18  \w   -175.00 -47.00   0.50    0.50    --  -86.00 -75.00 -84.20  256
 19  \w   -179.00 -53.00   0.50    0.50    --  -90.00 -72.00 148.69  252
 20  \w   -179.00 -51.00   0.50    0.50    --  -90.00 -74.00  74.03  256
 21  \w   -179.00 -51.00   0.50    0.50    --  -90.00 -74.00 109.98  256
 22  \w   -179.00 -51.00   0.50    0.50    --  -90.00 -74.00 -53.06  256
 23  \w   -179.00 -56.00   0.50    0.50    --  -90.00 -62.00  89.25  246
 24  \w   -179.00 -51.00   0.50    0.50    --  -90.00 -75.00 -90.16  256
 25  \w   -179.00 -55.00   0.50    0.50    --  -90.00 -65.00   4.16  248
 26  \w   -179.00 -52.00   0.50    0.50    --  -90.00 -73.00 -32.83  254
 27  \w   -183.00 -55.00   0.50    0.50    --  -94.00 -74.00-172.37  256
 28  \w   -183.00 -56.00   0.50    0.50    --  -94.00 -73.00-138.21  254
 29  \w   -183.00 -55.00   0.50    0.50    --  -94.00 -75.00-148.01  256
 30  \w   -183.00 -56.00   0.50    0.50    --  -94.00 -73.00 140.98  254
 31  \w   -183.00 -56.00   0.50    0.50    --  -94.00 -73.00-120.00  254
 32  \w   -183.00 -56.00   0.50    0.50    --  -94.00 -73.00-120.00  254
 33  \w   -187.00 -59.00   0.50    0.50    --  -98.00 -75.00  60.88  256
 34  \w   -142.00 -13.00   0.50    0.50    -- -102.20  75.00  30.00  258
 35  \w   -142.00 -13.00   0.50    0.50    -- -102.20  75.00-120.00  258
 36  \w   -142.00 -13.00   0.50    0.50    -- -102.20  75.00-180.00  258
 37  \w   -142.00 -13.00   0.50    0.50    -- -102.20  75.00 -30.00  258
 38  \w   -192.00 -63.00   0.50    0.50    -- -102.20 -75.00   0.00  258
 39  \w   -142.00 -13.00   0.50    0.50    -- -102.20  75.00  90.00  258
 40  \w    -34.00  94.00   0.50    0.50    --    5.00  75.00  60.00  256
 41  \w   -137.00 -15.00   0.50    0.50    --  -47.30 -75.00   0.00  244
 42  \w   -155.00 -27.00   0.50    0.50    --  -66.00 -75.00  63.20  256
 43  \w   -159.00 -31.00   0.50    0.50    --  -70.00 -75.00 148.30  256
 44  \w   -163.00 -35.00   0.50    0.50    --  -74.00 -75.00 -33.59  256
 45  \w   -163.00 -35.00   0.50    0.50    --  -74.00 -75.00  -6.46  256
 46  \w   -163.00 -36.00   0.50    0.50    --  -74.00 -73.00 -70.51  254
;
_diffrn_measurement_device 'AFC12 (Right): Kappa 3 circle'
_diffrn_measurement_device_type 'Rigaku XtaLAB P200'
_diffrn_measurement_method 'profile data from \w-scans and \phi-scans'
_diffrn_measurement_specimen_support 'Mitegen 50um'
_diffrn_orient_matrix_type 'CrysAlisPro convention (1999,Acta A55,543-557)'
_diffrn_orient_matrix_UB_11 0.0681828000
_diffrn_orient_matrix_UB_12 0.0319049000
_diffrn_orient_matrix_UB_13 -0.0494928000
_diffrn_orient_matrix_UB_21 0.0114407000
_diffrn_orient_matrix_UB_22 -0.1165874000
_diffrn_orient_matrix_UB_23 -0.0328489000
_diffrn_orient_matrix_UB_31 -0.1092271000
_diffrn_orient_matrix_UB_32 -0.0263883000
_diffrn_orient_matrix_UB_33 -0.0722397000
_diffrn_radiation_collimation 0.3
_diffrn_radiation_monochromator 'VariMax VHF'
_diffrn_radiation_probe x-ray
_diffrn_radiation_type CuK\a
_diffrn_radiation_wavelength 1.54184
_diffrn_reflns_av_R_equivalents 0.0278
_diffrn_reflns_av_unetI/netI 0.0106
_diffrn_reflns_Laue_measured_fraction_full 0.985
_diffrn_reflns_Laue_measured_fraction_max 0.949
_diffrn_reflns_limit_h_max 15
_diffrn_reflns_limit_h_min -15
_diffrn_reflns_limit_k_max 16
_diffrn_reflns_limit_k_min -16
_diffrn_reflns_limit_l_max 22
_diffrn_reflns_limit_l_min -22
_diffrn_reflns_number 121055
_diffrn_reflns_point_group_measured_fraction_full 0.985
_diffrn_reflns_point_group_measured_fraction_max 0.949
_diffrn_reflns_theta_full 67.684
_diffrn_reflns_theta_max 74.529
_diffrn_reflns_theta_min 3.550
_diffrn_source 'Rotating Anode'
_diffrn_source_current 30.0
_diffrn_source_power 1.2
_diffrn_source_target Cu
_diffrn_source_type 'Rigaku MicroMax-007HF'
_diffrn_source_voltage 40.0
_exptl_absorpt_coefficient_mu 4.904
_exptl_absorpt_correction_T_max 1.00000
_exptl_absorpt_correction_T_min 0.68148
_exptl_absorpt_correction_type multi-scan
_exptl_absorpt_process_details
;
CrysAlisPro 1.171.39.46 (Rigaku Oxford Diffraction, 2018)
Empirical absorption correction using spherical harmonics,
 implemented in SCALE3 ABSPACK scaling algorithm.
;
_exptl_crystal_colour colourless
_exptl_crystal_colour_primary colourless
_exptl_crystal_density_diffrn 1.483
_exptl_crystal_description plate
_exptl_crystal_F_000 1272
_exptl_crystal_size_max 0.06
_exptl_crystal_size_mid 0.06
_exptl_crystal_size_min 0.02
_refine_diff_density_max 2.132
_refine_diff_density_min -1.005
_refine_diff_density_rms 0.086
_refine_ls_extinction_coef 0.0023(3)
_refine_ls_extinction_expression Fc^*^=kFc[1+0.001xFc^2^\l^3^/sin(2\q)]^-1/4^
_refine_ls_extinction_method 'SHELXL-2014/7 (Sheldrick 2014'
_refine_ls_goodness_of_fit_ref 1.050
_refine_ls_hydrogen_treatment constr
_refine_ls_matrix_type full
_refine_ls_number_parameters 641
_refine_ls_number_reflns 10888
_refine_ls_number_restraints 49
_refine_ls_restrained_S_all 1.061
_refine_ls_R_factor_all 0.0559
_refine_ls_R_factor_gt 0.0552
_refine_ls_shift/su_max 0.001
_refine_ls_shift/su_mean 0.000
_refine_ls_structure_factor_coef Fsqd
_refine_ls_weighting_details 'w=1/[\s^2^(Fo^2^)+(0.1026P)^2^+3.5726P] where P=(Fo^2^+2Fc^2^)/3'
_refine_ls_weighting_scheme calc
_refine_ls_wR_factor_gt 0.1653
_refine_ls_wR_factor_ref 0.1659
_reflns_Friedel_coverage 0.000
_reflns_number_gt 10520
_reflns_number_total 10888
_reflns_threshold_expression 'I > 2\s(I)'
_cod_data_source_file d5dt01864a2.cif
_cod_data_source_block cx-fn-cl-200k-190924
_cod_depositor_comments 'Adding full bibliography for 1575758--1575760.cif.'
_cod_database_code 1575760
_shelx_shelxl_version_number 2014/7
_chemical_oxdiff_formula 'H C P O Cu Cl'
_shelx_space_group_comment
;
The symmetry employed for this shelxl refinement is uniquely defined
by the following loop, which should always be used as a source of
symmetry information in preference to the above space-group names.
They are only intended as comments.
;
_shelx_estimated_absorpt_t_max 0.908
_shelx_estimated_absorpt_t_min 0.757
_reflns_odcompleteness_completeness 99.02
_reflns_odcompleteness_iscentric 1
_reflns_odcompleteness_theta 61.08
_olex2_refinement_description
;
1. Fixed Uiso
 At 1.2 times of:
  All C(H) groups, All C(H,H) groups
2. Restrained distances
 Cl4-C57 \\sim Cl5-C57
 with sigma of 0.01
3. Uiso/Uaniso restraints and constraints
Cl5 \\sim C57 \\sim Cl4: within 2A with sigma of 0.001 and sigma for terminal
atoms of 0.002
C17 \\sim C18 \\sim C19 \\sim C20 \\sim C21 \\sim C22: within 2A with sigma of
0.01 and sigma for terminal atoms of 0.02
4.a Secondary CH2 refined with riding coordinates:
 C57(H57A,H57B)
4.b Aromatic/amide H refined with riding coordinates:
 C41(H41), C44(H44), C30(H30), C36(H36), C46(H46), C15(H15), C40(H40),
 C50(H50), C54(H54), C52(H52), C12(H12), C34(H34), C56(H56), C24(H24), C37(H37),
  C31(H31), C14(H14), C28(H28), C25(H25), C39(H39), C55(H55), C53(H53),
 C26(H26), C38(H38), C6(H6), C47(H47), C2(H2), C48(H48), C8(H8), C11(H11),
 C49(H49), C27(H27), C32(H32), C33(H33), C18(H18), C5(H5), C3(H3), C4(H4),
 C10(H10), C20(H20), C22(H22), C19(H19), C9(H9), C21(H21)
;
_olex2_submission_special_instructions 'No special instructions were received'
_oxdiff_exptl_absorpt_empirical_details
;
Empirical correction (ABSPACK) includes:
- Absorption correction using spherical harmonics
- Frame scaling
;
_oxdiff_exptl_absorpt_empirical_full_max 1.272
_oxdiff_exptl_absorpt_empirical_full_min 0.821

loop_
_space_group_symop_operation_xyz
'x, y, z'
'-x, -y, -z'

loop_
_atom_site_label
_atom_site_type_symbol
_atom_site_fract_x
_atom_site_fract_y
_atom_site_fract_z
_atom_site_U_iso_or_equiv
_atom_site_adp_type
_atom_site_occupancy
_atom_site_site_symmetry_order
_atom_site_calc_flag
_atom_site_refinement_flags_posn
_atom_site_refinement_flags_adp
_atom_site_refinement_flags_occupancy
_atom_site_disorder_assembly
_atom_site_disorder_group
Cu1 Cu 0.27391(4) 0.73940(4) 0.26767(3) 0.03937(16) Uani 1 1 d . . . . .
Cu2 Cu 0.48629(4) 0.71650(4) 0.23898(3) 0.04726(17) Uani 1 1 d . . . . .
Cu3 Cu 0.34260(5) 0.79870(5) 0.14679(4) 0.05683(19) Uani 1 1 d . . . . .
Cl3 Cl 0.26944(6) 0.62163(6) 0.13899(5) 0.04162(19) Uani 1 1 d . . . . .
P4 P 0.29973(6) 0.63741(6) 0.34674(5) 0.03481(18) Uani 1 1 d . . . . .
P3 P 0.53046(6) 0.57881(6) 0.26854(5) 0.03621(19) Uani 1 1 d . . . . .
Cl1 Cl 0.44536(7) 0.87185(6) 0.31213(5) 0.0456(2) Uani 1 1 d . . . . .
P1 P 0.14465(7) 0.83975(6) 0.27092(5) 0.0403(2) Uani 1 1 d . . . . .
P2 P 0.21897(7) 0.88330(7) 0.10223(5) 0.0423(2) Uani 1 1 d . . . . .
Cl2 Cl 0.51972(7) 0.78856(8) 0.14525(6) 0.0528(2) Uani 1 1 d . . . . .
O2 O 0.3042(2) 0.32936(17) 0.24799(15) 0.0449(5) Uani 1 1 d . . . . .
O1 O 0.1509(3) 1.1294(2) 0.25290(19) 0.0668(8) Uani 1 1 d . . . . .
C42 C 0.3279(2) 0.5078(2) 0.30302(18) 0.0347(6) Uani 1 1 d . . . . .
C43 C 0.4166(2) 0.4856(2) 0.27064(19) 0.0370(6) Uani 1 1 d . . . . .
C41 C 0.2634(3) 0.4104(3) 0.2870(2) 0.0405(7) Uani 1 1 d . . . . .
H41 H 0.1995 0.4002 0.3010 0.049 Uiso 1 1 calc R . . . .
C35 C 0.4049(3) 0.6935(2) 0.44769(19) 0.0381(6) Uani 1 1 d . . . . .
C29 C 0.1696(3) 0.6007(3) 0.3650(2) 0.0415(7) Uani 1 1 d . . . . .
C44 C 0.3973(3) 0.3778(3) 0.2387(2) 0.0432(7) Uani 1 1 d . . . . .
H44 H 0.4419 0.3410 0.2135 0.052 Uiso 1 1 calc R . . . .
C45 C 0.6408(3) 0.6105(3) 0.3652(2) 0.0405(7) Uani 1 1 d . . . . .
C51 C 0.5741(3) 0.4882(3) 0.1924(2) 0.0420(7) Uani 1 1 d . . . . .
C16 C 0.1829(3) 0.9773(3) 0.1789(2) 0.0429(7) Uani 1 1 d . . . . .
C23 C 0.0836(3) 0.7974(3) 0.0317(2) 0.0463(7) Uani 1 1 d . . . . .
C7 C -0.0014(3) 0.7726(3) 0.2135(3) 0.0489(8) Uani 1 1 d . . . . .
C30 C 0.1619(3) 0.6256(3) 0.4419(2) 0.0513(8) Uani 1 1 d . . . . .
H30 H 0.2259 0.6587 0.4878 0.062 Uiso 1 1 calc R . . . .
C13 C 0.1566(3) 0.9611(3) 0.2465(2) 0.0453(7) Uani 1 1 d . . . . .
C36 C 0.4606(3) 0.6329(3) 0.4877(2) 0.0460(7) Uani 1 1 d . . . . .
H36 H 0.4475 0.5591 0.4614 0.055 Uiso 1 1 calc R . . . .
C46 C 0.6556(3) 0.5425(3) 0.4086(2) 0.0533(8) Uani 1 1 d . . . . .
H46 H 0.6085 0.4742 0.3872 0.064 Uiso 1 1 calc R . . . .
C15 C 0.1784(3) 1.0801(3) 0.1868(3) 0.0552(9) Uani 1 1 d . . . . .
H15 H 0.1923 1.1128 0.1516 0.066 Uiso 1 1 calc R . . . .
C40 C 0.4276(4) 0.8035(3) 0.4885(2) 0.0562(9) Uani 1 1 d . . . . .
H40 H 0.3937 0.8461 0.4622 0.067 Uiso 1 1 calc R . . . .
C1 C 0.1552(3) 0.8960(3) 0.3774(2) 0.0514(8) Uani 1 1 d . . . . .
C50 C 0.7127(4) 0.7116(3) 0.3989(3) 0.0621(10) Uani 1 1 d . . . . .
H50 H 0.7045 0.7591 0.3712 0.075 Uiso 1 1 calc R . . . .
C54 C 0.6262(4) 0.3466(4) 0.0699(3) 0.0648(11) Uani 1 1 d . . . . .
H54 H 0.6435 0.2989 0.0289 0.078 Uiso 1 1 calc R . . . .
C52 C 0.5150(4) 0.4683(3) 0.1121(2) 0.0570(9) Uani 1 1 d . . . . .
H52 H 0.4578 0.5032 0.0993 0.068 Uiso 1 1 calc R . . . .
C12 C -0.0249(3) 0.6723(3) 0.1523(3) 0.0640(11) Uani 1 1 d . . . . .
H12 H 0.0332 0.6420 0.1419 0.077 Uiso 1 1 calc R . . . .
C34 C 0.0728(3) 0.5548(4) 0.2986(3) 0.0619(10) Uani 1 1 d . . . . .
H34 H 0.0764 0.5392 0.2467 0.074 Uiso 1 1 calc R . . . .
C56 C 0.6608(3) 0.4374(4) 0.2110(3) 0.0599(10) Uani 1 1 d . . . . .
H56 H 0.7021 0.4507 0.2650 0.072 Uiso 1 1 calc R . . . .
C24 C -0.0157(3) 0.8314(3) 0.0218(3) 0.0562(9) Uani 1 1 d . . . . .
H24 H -0.0142 0.9019 0.0511 0.067 Uiso 1 1 calc R . . . .
C37 C 0.5355(4) 0.6812(3) 0.5662(2) 0.0569(9) Uani 1 1 d . . . . .
H37 H 0.5727 0.6396 0.5921 0.068 Uiso 1 1 calc R . . . .
C31 C 0.0573(4) 0.6007(5) 0.4500(3) 0.0737(13) Uani 1 1 d . . . . .
H31 H 0.0523 0.6162 0.5015 0.088 Uiso 1 1 calc R . . . .
C14 C 0.1384(4) 1.0554(3) 0.2878(3) 0.0585(9) Uani 1 1 d . . . . .
H14 H 0.1195 1.0680 0.3345 0.070 Uiso 1 1 calc R . . . .
C28 C 0.0796(4) 0.6926(3) -0.0130(2) 0.0628(11) Uani 1 1 d . . . . .
H28 H 0.1453 0.6683 -0.0081 0.075 Uiso 1 1 calc R . . . .
C25 C -0.1179(4) 0.7619(4) -0.0312(3) 0.0671(11) Uani 1 1 d . . . . .
H25 H -0.1839 0.7857 -0.0369 0.080 Uiso 1 1 calc R . . . .
C39 C 0.4997(4) 0.8501(3) 0.5675(3) 0.0666(11) Uani 1 1 d . . . . .
H39 H 0.5109 0.9234 0.5949 0.080 Uiso 1 1 calc R . . . .
C55 C 0.6858(4) 0.3666(4) 0.1489(3) 0.0707(12) Uani 1 1 d . . . . .
H55 H 0.7438 0.3326 0.1615 0.085 Uiso 1 1 calc R . . . .
C53 C 0.5394(4) 0.3972(4) 0.0500(3) 0.0647(11) Uani 1 1 d . . . . .
H53 H 0.4984 0.3835 -0.0041 0.078 Uiso 1 1 calc R . . . .
C26 C -0.1207(4) 0.6578(4) -0.0752(3) 0.0742(14) Uani 1 1 d . . . . .
H26 H -0.1884 0.6114 -0.1114 0.089 Uiso 1 1 calc R . . . .
C38 C 0.5554(4) 0.7894(3) 0.6065(2) 0.0623(10) Uani 1 1 d . . . . .
H38 H 0.6059 0.8216 0.6593 0.075 Uiso 1 1 calc R . . . .
C6 C 0.2523(4) 0.9751(4) 0.4309(3) 0.0644(10) Uani 1 1 d . . . . .
H6 H 0.3041 1.0022 0.4110 0.077 Uiso 1 1 calc R . . . .
C47 C 0.7400(4) 0.5748(4) 0.4838(3) 0.0672(11) Uani 1 1 d . . . . .
H47 H 0.7486 0.5283 0.5124 0.081 Uiso 1 1 calc R . . . .
C2 C 0.0825(5) 0.8563(4) 0.4097(3) 0.0757(13) Uani 1 1 d . . . . .
H2 H 0.0200 0.8008 0.3763 0.091 Uiso 1 1 calc R . . . .
C48 C 0.8107(4) 0.6749(4) 0.5161(3) 0.0718(12) Uani 1 1 d . . . . .
H48 H 0.8674 0.6963 0.5663 0.086 Uiso 1 1 calc R . . . .
C17 C 0.2646(4) 0.9664(4) 0.0502(3) 0.0621(10) Uani 1 1 d . U . . .
C8 C -0.0895(4) 0.8178(5) 0.2261(4) 0.0775(14) Uani 1 1 d . . . . .
H8 H -0.0748 0.8858 0.2650 0.093 Uiso 1 1 calc R . . . .
C11 C -0.1362(4) 0.6182(4) 0.1071(4) 0.0863(17) Uani 1 1 d . . . . .
H11 H -0.1529 0.5519 0.0658 0.104 Uiso 1 1 calc R . . . .
C49 C 0.7973(4) 0.7423(4) 0.4742(3) 0.0815(16) Uani 1 1 d . . . . .
H49 H 0.8453 0.8102 0.4961 0.098 Uiso 1 1 calc R . . . .
C27 C -0.0234(5) 0.6233(4) -0.0655(3) 0.0763(14) Uani 1 1 d . . . . .
H27 H -0.0257 0.5524 -0.0942 0.092 Uiso 1 1 calc R . . . .
C32 C -0.0367(4) 0.5544(5) 0.3840(4) 0.0816(15) Uani 1 1 d . . . . .
H32 H -0.1057 0.5379 0.3902 0.098 Uiso 1 1 calc R . . . .
C33 C -0.0300(4) 0.5317(5) 0.3081(4) 0.0871(17) Uani 1 1 d . . . . .
H33 H -0.0948 0.5006 0.2627 0.105 Uiso 1 1 calc R . . . .
C18 C 0.1992(5) 0.9663(4) -0.0235(3) 0.0794(13) Uani 1 1 d . U . . .
H18 H 0.1261 0.9246 -0.0486 0.095 Uiso 1 1 calc R . . . .
C5 C 0.2707(6) 1.0126(5) 0.5139(3) 0.0851(17) Uani 1 1 d . . . . .
H5 H 0.3361 1.0640 0.5485 0.102 Uiso 1 1 calc R . . . .
C3 C 0.1035(7) 0.9004(6) 0.4934(4) 0.103(2) Uani 1 1 d . . . . .
H3 H 0.0518 0.8765 0.5147 0.124 Uiso 1 1 calc R . . . .
C4 C 0.1999(7) 0.9789(5) 0.5453(4) 0.100(2) Uani 1 1 d . . . . .
H4 H 0.2137 1.0068 0.6009 0.120 Uiso 1 1 calc R . . . .
C10 C -0.2214(4) 0.6640(6) 0.1242(5) 0.101(2) Uani 1 1 d . . . . .
H10 H -0.2957 0.6263 0.0958 0.121 Uiso 1 1 calc R . . . .
C20 C 0.3489(7) 1.0917(6) -0.0244(5) 0.1047(18) Uani 1 1 d . U . . .
H20 H 0.3776 1.1326 -0.0499 0.126 Uiso 1 1 calc R . . . .
C22 C 0.3722(5) 1.0310(6) 0.0870(5) 0.1016(18) Uani 1 1 d . U . . .
H22 H 0.4168 1.0317 0.1370 0.122 Uiso 1 1 calc R . . . .
C19 C 0.2443(7) 1.0303(6) -0.0607(4) 0.1041(18) Uani 1 1 d . U . . .
H19 H 0.2008 1.0297 -0.1108 0.125 Uiso 1 1 calc R . . . .
C9 C -0.1988(4) 0.7620(7) 0.1810(5) 0.102(2) Uani 1 1 d . . . . .
H9 H -0.2574 0.7925 0.1900 0.123 Uiso 1 1 calc R . . . .
C21 C 0.4145(6) 1.0948(7) 0.0503(6) 0.118(2) Uani 1 1 d . U . . .
H21 H 0.4863 1.1391 0.0759 0.141 Uiso 1 1 calc R . . . .
Cl4 Cl 0.3510(5) 0.7897(5) 0.7117(3) 0.2622(19) Uani 1 1 d D U . . .
Cl5 Cl 0.1665(5) 0.8895(5) 0.7098(3) 0.2661(19) Uani 1 1 d D U . . .
C57 C 0.3180(13) 0.9184(15) 0.7331(11) 0.263(2) Uani 1 1 d D U . . .
H57A H 0.3389 0.9545 0.6993 0.316 Uiso 1 1 calc R . . . .
H57B H 0.3567 0.9633 0.7897 0.316 Uiso 1 1 calc R . . . .

loop_
_atom_site_aniso_label
_atom_site_aniso_U_11
_atom_site_aniso_U_22
_atom_site_aniso_U_33
_atom_site_aniso_U_23
_atom_site_aniso_U_13
_atom_site_aniso_U_12
Cu1 0.0391(3) 0.0370(3) 0.0485(3) 0.0199(2) 0.0183(2) 0.01202(19)
Cu2 0.0455(3) 0.0447(3) 0.0618(3) 0.0282(2) 0.0211(2) 0.0157(2)
Cu3 0.0505(3) 0.0729(4) 0.0717(4) 0.0456(3) 0.0289(3) 0.0303(3)
Cl3 0.0418(4) 0.0357(4) 0.0418(4) 0.0109(3) 0.0100(3) 0.0074(3)
P4 0.0354(4) 0.0327(4) 0.0392(4) 0.0152(3) 0.0148(3) 0.0072(3)
P3 0.0324(4) 0.0348(4) 0.0429(4) 0.0146(3) 0.0137(3) 0.0094(3)
Cl1 0.0431(4) 0.0329(4) 0.0529(4) 0.0075(3) 0.0168(3) 0.0005(3)
P1 0.0361(4) 0.0358(4) 0.0536(5) 0.0183(3) 0.0179(4) 0.0121(3)
P2 0.0407(4) 0.0430(4) 0.0489(5) 0.0239(4) 0.0155(4) 0.0107(3)
Cl2 0.0481(4) 0.0675(5) 0.0617(5) 0.0352(4) 0.0302(4) 0.0212(4)
O2 0.0467(12) 0.0301(10) 0.0514(13) 0.0102(9) 0.0149(10) 0.0023(9)
O1 0.097(2) 0.0376(13) 0.0711(18) 0.0205(13) 0.0321(17) 0.0212(14)
C42 0.0343(14) 0.0329(14) 0.0360(14) 0.0129(11) 0.0114(12) 0.0047(11)
C43 0.0314(14) 0.0359(15) 0.0414(15) 0.0134(12) 0.0104(12) 0.0060(11)
C41 0.0363(15) 0.0371(15) 0.0452(16) 0.0128(13) 0.0138(13) 0.0043(12)
C35 0.0364(15) 0.0335(14) 0.0439(16) 0.0126(12) 0.0152(13) 0.0066(11)
C29 0.0386(16) 0.0447(17) 0.0521(18) 0.0242(14) 0.0215(14) 0.0164(13)
C44 0.0416(17) 0.0383(16) 0.0482(17) 0.0125(13) 0.0165(14) 0.0096(13)
C45 0.0339(15) 0.0422(16) 0.0465(17) 0.0148(13) 0.0152(13) 0.0121(12)
C51 0.0390(16) 0.0405(16) 0.0496(17) 0.0151(14) 0.0208(14) 0.0092(13)
C16 0.0397(16) 0.0340(15) 0.0506(18) 0.0162(13) 0.0102(14) 0.0032(12)
C23 0.0508(19) 0.0416(17) 0.0443(17) 0.0184(14) 0.0100(15) 0.0107(14)
C7 0.0348(16) 0.0502(19) 0.071(2) 0.0345(17) 0.0176(16) 0.0102(14)
C30 0.0466(19) 0.066(2) 0.053(2) 0.0276(17) 0.0242(16) 0.0202(17)
C13 0.0450(17) 0.0349(15) 0.0563(19) 0.0168(14) 0.0180(15) 0.0076(13)
C36 0.0493(18) 0.0364(16) 0.0442(17) 0.0116(13) 0.0079(15) 0.0087(13)
C46 0.0447(19) 0.058(2) 0.062(2) 0.0313(18) 0.0145(17) 0.0131(16)
C15 0.062(2) 0.0385(17) 0.060(2) 0.0196(16) 0.0153(18) 0.0037(16)
C40 0.068(2) 0.0338(17) 0.058(2) 0.0116(15) 0.0159(19) 0.0111(16)
C1 0.060(2) 0.0450(18) 0.061(2) 0.0243(16) 0.0261(18) 0.0289(16)
C50 0.056(2) 0.046(2) 0.067(2) 0.0182(18) -0.0005(19) 0.0042(17)
C54 0.060(2) 0.065(2) 0.067(3) 0.007(2) 0.036(2) 0.0140(19)
C52 0.070(2) 0.059(2) 0.054(2) 0.0231(17) 0.0283(19) 0.0290(19)
C12 0.044(2) 0.054(2) 0.083(3) 0.032(2) 0.004(2) 0.0015(16)
C34 0.0429(19) 0.081(3) 0.056(2) 0.018(2) 0.0186(17) 0.0085(18)
C56 0.0438(19) 0.069(2) 0.059(2) 0.0087(19) 0.0150(17) 0.0250(18)
C24 0.049(2) 0.047(2) 0.060(2) 0.0161(17) 0.0060(17) 0.0092(16)
C37 0.059(2) 0.054(2) 0.0483(19) 0.0146(16) 0.0076(17) 0.0151(17)
C31 0.067(3) 0.101(4) 0.081(3) 0.045(3) 0.050(3) 0.028(3)
C14 0.074(3) 0.0435(19) 0.067(2) 0.0238(17) 0.031(2) 0.0194(18)
C28 0.074(3) 0.052(2) 0.050(2) 0.0104(17) 0.0077(19) 0.0234(19)
C25 0.055(2) 0.057(2) 0.071(3) 0.022(2) -0.001(2) 0.0065(18)
C39 0.079(3) 0.0362(18) 0.062(2) 0.0016(17) 0.014(2) 0.0025(18)
C55 0.048(2) 0.077(3) 0.077(3) 0.007(2) 0.023(2) 0.026(2)
C53 0.077(3) 0.067(3) 0.053(2) 0.0164(19) 0.030(2) 0.022(2)
C26 0.077(3) 0.053(2) 0.062(2) 0.0185(19) -0.013(2) 0.000(2)
C38 0.056(2) 0.057(2) 0.048(2) 0.0034(17) 0.0032(17) -0.0030(18)
C6 0.062(2) 0.060(2) 0.063(2) 0.0132(19) 0.015(2) 0.0229(19)
C47 0.061(2) 0.091(3) 0.062(2) 0.042(2) 0.018(2) 0.032(2)
C2 0.096(4) 0.070(3) 0.076(3) 0.029(2) 0.049(3) 0.021(3)
C48 0.060(3) 0.081(3) 0.056(2) 0.013(2) 0.002(2) 0.026(2)
C17 0.068(2) 0.066(2) 0.085(3) 0.051(2) 0.044(2) 0.0291(19)
C8 0.045(2) 0.084(3) 0.119(4) 0.050(3) 0.032(3) 0.027(2)
C11 0.056(3) 0.071(3) 0.103(4) 0.041(3) -0.012(3) -0.014(2)
C49 0.070(3) 0.056(2) 0.076(3) 0.007(2) -0.016(2) 0.007(2)
C27 0.094(4) 0.046(2) 0.060(2) 0.0063(18) -0.002(2) 0.014(2)
C32 0.046(2) 0.111(4) 0.098(4) 0.039(3) 0.040(3) 0.014(2)
C33 0.040(2) 0.118(4) 0.091(4) 0.023(3) 0.025(2) 0.006(2)
C18 0.109(4) 0.083(3) 0.082(3) 0.056(2) 0.049(3) 0.037(3)
C5 0.099(4) 0.077(3) 0.061(3) 0.008(2) 0.008(3) 0.045(3)
C3 0.138(6) 0.107(5) 0.085(4) 0.038(4) 0.066(4) 0.027(4)
C4 0.147(6) 0.092(4) 0.061(3) 0.019(3) 0.036(4) 0.051(4)
C10 0.036(2) 0.119(5) 0.141(6) 0.078(5) -0.004(3) -0.006(3)
C20 0.124(4) 0.115(4) 0.142(5) 0.088(4) 0.090(4) 0.046(3)
C22 0.074(3) 0.123(4) 0.137(4) 0.092(4) 0.036(3) 0.008(3)
C19 0.148(5) 0.107(4) 0.108(4) 0.078(3) 0.067(4) 0.050(4)
C9 0.039(2) 0.131(6) 0.155(6) 0.079(5) 0.027(3) 0.027(3)
C21 0.096(4) 0.132(4) 0.168(5) 0.096(4) 0.066(4) 0.016(3)
Cl4 0.287(4) 0.340(5) 0.253(4) 0.140(3) 0.139(3) 0.199(4)
Cl5 0.289(4) 0.354(5) 0.241(4) 0.135(3) 0.135(3) 0.197(4)
C57 0.287(4) 0.346(5) 0.247(4) 0.138(3) 0.136(3) 0.199(4)

loop_
_atom_type_symbol
_atom_type_description
_atom_type_scat_dispersion_real
_atom_type_scat_dispersion_imag
_atom_type_scat_source
C C 0.0181 0.0091 'International Tables Vol C Tables 4.2.6.8 and 6.1.1.4'
H H 0.0000 0.0000 'International Tables Vol C Tables 4.2.6.8 and 6.1.1.4'
Cl Cl 0.3639 0.7018 'International Tables Vol C Tables 4.2.6.8 and 6.1.1.4'
Cu Cu -1.9646 0.5888 'International Tables Vol C Tables 4.2.6.8 and 6.1.1.4'
O O 0.0492 0.0322 'International Tables Vol C Tables 4.2.6.8 and 6.1.1.4'
P P 0.2955 0.4335 'International Tables Vol C Tables 4.2.6.8 and 6.1.1.4'

loop_
_geom_angle_atom_site_label_1
_geom_angle_atom_site_label_2
_geom_angle_atom_site_label_3
_geom_angle
_geom_angle_site_symmetry_1
_geom_angle_site_symmetry_3
_geom_angle_publ_flag
Cu3 Cu1 Cu2 55.327(17) . . ?
Cl3 Cu1 Cu2 60.54(2) . . ?
Cl3 Cu1 Cu3 52.73(2) . . ?
Cl3 Cu1 Cl1 102.64(3) . . ?
P4 Cu1 Cu2 91.14(3) . . ?
P4 Cu1 Cu3 144.64(3) . . ?
P4 Cu1 Cl3 103.63(3) . . ?
P4 Cu1 Cl1 107.73(3) . . ?
Cl1 Cu1 Cu2 50.32(2) . . ?
Cl1 Cu1 Cu3 61.57(3) . . ?
P1 Cu1 Cu2 146.05(3) . . ?
P1 Cu1 Cu3 95.71(3) . . ?
P1 Cu1 Cl3 118.82(4) . . ?
P1 Cu1 P4 119.63(3) . . ?
P1 Cu1 Cl1 102.70(3) . . ?
Cu3 Cu2 Cu1 61.415(18) . . ?
Cu3 Cu2 Cl3 52.11(2) . . ?
Cl3 Cu2 Cu1 49.70(2) . . ?
P3 Cu2 Cu1 107.07(3) . . ?
P3 Cu2 Cu3 149.65(4) . . ?
P3 Cu2 Cl3 98.33(3) . . ?
P3 Cu2 Cl1 132.46(4) . . ?
P3 Cu2 Cl2 131.83(4) . . ?
Cl1 Cu2 Cu1 52.56(2) . . ?
Cl1 Cu2 Cu3 65.47(3) . . ?
Cl1 Cu2 Cl3 95.06(3) . . ?
Cl1 Cu2 Cl2 93.07(4) . . ?
Cl2 Cu2 Cu1 114.56(3) . . ?
Cl2 Cu2 Cu3 53.43(3) . . ?
Cl2 Cu2 Cl3 90.96(3) . . ?
Cu2 Cu3 Cu1 63.257(18) . . ?
Cu2 Cu3 Cl1 50.45(2) . . ?
Cl3 Cu3 Cu1 52.79(2) . . ?
Cl3 Cu3 Cu2 64.39(2) . . ?
Cl3 Cu3 Cl1 93.28(3) . . ?
Cl1 Cu3 Cu1 50.26(2) . . ?
P2 Cu3 Cu1 104.27(3) . . ?
P2 Cu3 Cu2 164.98(4) . . ?
P2 Cu3 Cl3 115.97(4) . . ?
P2 Cu3 Cl1 115.58(4) . . ?
P2 Cu3 Cl2 135.57(4) . . ?
Cl2 Cu3 Cu1 117.73(3) . . ?
Cl2 Cu3 Cu2 54.78(3) . . ?
Cl2 Cu3 Cl3 101.26(4) . . ?
Cl2 Cu3 Cl1 83.81(3) . . ?
Cu1 Cl3 Cu2 69.77(2) . . ?
Cu3 Cl3 Cu1 74.47(3) . . ?
Cu3 Cl3 Cu2 63.50(2) . . ?
C42 P4 Cu1 116.48(10) . . ?
C42 P4 C35 103.58(14) . . ?
C42 P4 C29 102.37(14) . . ?
C35 P4 Cu1 119.41(10) . . ?
C35 P4 C29 103.71(15) . . ?
C29 P4 Cu1 109.29(11) . . ?
C43 P3 Cu2 115.79(11) . . ?
C43 P3 C51 100.16(15) . . ?
C45 P3 Cu2 115.56(11) . . ?
C45 P3 C43 104.39(15) . . ?
C45 P3 C51 106.02(15) . . ?
C51 P3 Cu2 113.28(12) . . ?
Cu1 Cl1 Cu3 68.17(3) . . ?
Cu2 Cl1 Cu1 77.12(3) . . ?
Cu2 Cl1 Cu3 64.08(3) . . ?
C7 P1 Cu1 117.90(13) . . ?
C7 P1 C13 101.77(16) . . ?
C7 P1 C1 106.55(19) . . ?
C13 P1 Cu1 121.88(12) . . ?
C13 P1 C1 100.60(17) . . ?
C1 P1 Cu1 106.06(12) . . ?
C16 P2 Cu3 115.40(12) . . ?
C16 P2 C23 103.45(16) . . ?
C16 P2 C17 102.49(18) . . ?
C23 P2 Cu3 115.01(12) . . ?
C23 P2 C17 105.4(2) . . ?
C17 P2 Cu3 113.67(14) . . ?
Cu3 Cl2 Cu2 71.79(3) . . ?
C41 O2 C44 105.9(2) . . ?
C14 O1 C15 106.0(3) . . ?
C43 C42 P4 127.6(2) . . ?
C41 C42 P4 126.6(2) . . ?
C41 C42 C43 105.5(3) . . ?
C42 C43 P3 129.3(2) . . ?
C44 C43 P3 124.9(3) . . ?
C44 C43 C42 105.8(3) . . ?
O2 C41 H41 124.3 . . ?
C42 C41 O2 111.3(3) . . ?
C42 C41 H41 124.3 . . ?
C36 C35 P4 124.2(2) . . ?
C40 C35 P4 117.7(3) . . ?
C40 C35 C36 118.1(3) . . ?
C30 C29 P4 123.5(3) . . ?
C34 C29 P4 117.6(3) . . ?
C34 C29 C30 118.6(3) . . ?
O2 C44 H44 124.3 . . ?
C43 C44 O2 111.5(3) . . ?
C43 C44 H44 124.3 . . ?
C46 C45 P3 124.6(3) . . ?
C46 C45 C50 118.1(3) . . ?
C50 C45 P3 117.3(3) . . ?
C52 C51 P3 117.1(3) . . ?
C52 C51 C56 119.1(3) . . ?
C56 C51 P3 123.8(3) . . ?
C13 C16 P2 127.6(2) . . ?
C15 C16 P2 126.8(3) . . ?
C15 C16 C13 105.5(3) . . ?
C24 C23 P2 123.1(3) . . ?
C28 C23 P2 118.4(3) . . ?
C28 C23 C24 118.5(4) . . ?
C12 C7 P1 117.8(3) . . ?
C8 C7 P1 123.0(4) . . ?
C8 C7 C12 119.2(4) . . ?
C29 C30 H30 120.2 . . ?
C29 C30 C31 119.5(4) . . ?
C31 C30 H30 120.2 . . ?
C16 C13 P1 128.6(3) . . ?
C14 C13 P1 126.0(3) . . ?
C14 C13 C16 105.4(3) . . ?
C35 C36 H36 119.7 . . ?
C37 C36 C35 120.6(3) . . ?
C37 C36 H36 119.7 . . ?
C45 C46 H46 119.6 . . ?
C45 C46 C47 120.9(4) . . ?
C47 C46 H46 119.6 . . ?
O1 C15 H15 124.3 . . ?
C16 C15 O1 111.3(3) . . ?
C16 C15 H15 124.3 . . ?
C35 C40 H40 119.6 . . ?
C39 C40 C35 120.7(4) . . ?
C39 C40 H40 119.6 . . ?
C6 C1 P1 117.1(3) . . ?
C2 C1 P1 124.2(4) . . ?
C2 C1 C6 118.2(4) . . ?
C45 C50 H50 119.9 . . ?
C45 C50 C49 120.2(4) . . ?
C49 C50 H50 119.9 . . ?
C55 C54 H54 119.8 . . ?
C55 C54 C53 120.4(4) . . ?
C53 C54 H54 119.8 . . ?
C51 C52 H52 119.4 . . ?
C51 C52 C53 121.1(4) . . ?
C53 C52 H52 119.4 . . ?
C7 C12 H12 120.3 . . ?
C11 C12 C7 119.4(5) . . ?
C11 C12 H12 120.3 . . ?
C29 C34 H34 119.6 . . ?
C29 C34 C33 120.8(4) . . ?
C33 C34 H34 119.6 . . ?
C51 C56 H56 120.1 . . ?
C51 C56 C55 119.8(4) . . ?
C55 C56 H56 120.1 . . ?
C23 C24 H24 119.4 . . ?
C23 C24 C25 121.1(4) . . ?
C25 C24 H24 119.4 . . ?
C36 C37 H37 119.6 . . ?
C38 C37 C36 120.7(4) . . ?
C38 C37 H37 119.6 . . ?
C30 C31 H31 119.5 . . ?
C32 C31 C30 121.0(4) . . ?
C32 C31 H31 119.5 . . ?
O1 C14 H14 124.1 . . ?
C13 C14 O1 111.8(4) . . ?
C13 C14 H14 124.1 . . ?
C23 C28 H28 120.0 . . ?
C23 C28 C27 119.9(4) . . ?
C27 C28 H28 120.0 . . ?
C24 C25 H25 120.1 . . ?
C26 C25 C24 119.8(4) . . ?
C26 C25 H25 120.1 . . ?
C40 C39 H39 119.6 . . ?
C40 C39 C38 120.7(4) . . ?
C38 C39 H39 119.6 . . ?
C54 C55 C56 120.7(4) . . ?
C54 C55 H55 119.7 . . ?
C56 C55 H55 119.7 . . ?
C54 C53 H53 120.6 . . ?
C52 C53 C54 118.9(4) . . ?
C52 C53 H53 120.6 . . ?
C25 C26 H26 120.2 . . ?
C27 C26 C25 119.6(4) . . ?
C27 C26 H26 120.2 . . ?
C37 C38 C39 119.0(4) . . ?
C37 C38 H38 120.5 . . ?
C39 C38 H38 120.5 . . ?
C1 C6 H6 120.2 . . ?
C5 C6 C1 119.7(5) . . ?
C5 C6 H6 120.2 . . ?
C46 C47 H47 119.8 . . ?
C48 C47 C46 120.4(4) . . ?
C48 C47 H47 119.8 . . ?
C1 C2 H2 120.3 . . ?
C1 C2 C3 119.4(6) . . ?
C3 C2 H2 120.3 . . ?
C47 C48 H48 120.3 . . ?
C49 C48 C47 119.4(4) . . ?
C49 C48 H48 120.3 . . ?
C18 C17 P2 123.6(4) . . ?
C18 C17 C22 119.1(4) . . ?
C22 C17 P2 117.2(4) . . ?
C7 C8 H8 120.0 . . ?
C9 C8 C7 120.1(6) . . ?
C9 C8 H8 120.0 . . ?
C12 C11 H11 120.3 . . ?
C10 C11 C12 119.5(6) . . ?
C10 C11 H11 120.3 . . ?
C50 C49 H49 119.5 . . ?
C48 C49 C50 121.1(4) . . ?
C48 C49 H49 119.5 . . ?
C28 C27 H27 119.4 . . ?
C26 C27 C28 121.1(4) . . ?
C26 C27 H27 119.4 . . ?
C31 C32 H32 120.1 . . ?
C31 C32 C33 119.8(4) . . ?
C33 C32 H32 120.1 . . ?
C34 C33 H33 119.9 . . ?
C32 C33 C34 120.3(5) . . ?
C32 C33 H33 119.9 . . ?
C17 C18 H18 120.4 . . ?
C17 C18 C19 119.3(6) . . ?
C19 C18 H18 120.4 . . ?
C6 C5 H5 118.5 . . ?
C4 C5 C6 122.9(6) . . ?
C4 C5 H5 118.5 . . ?
C2 C3 H3 119.3 . . ?
C4 C3 C2 121.5(6) . . ?
C4 C3 H3 119.3 . . ?
C5 C4 C3 118.2(6) . . ?
C5 C4 H4 120.9 . . ?
C3 C4 H4 120.9 . . ?
C11 C10 H10 119.5 . . ?
C9 C10 C11 121.0(5) . . ?
C9 C10 H10 119.5 . . ?
C19 C20 H20 119.7 . . ?
C19 C20 C21 120.7(5) . . ?
C21 C20 H20 119.7 . . ?
C17 C22 H22 119.6 . . ?
C17 C22 C21 120.8(6) . . ?
C21 C22 H22 119.6 . . ?
C18 C19 H19 119.6 . . ?
C20 C19 C18 120.8(6) . . ?
C20 C19 H19 119.6 . . ?
C8 C9 H9 119.7 . . ?
C10 C9 C8 120.7(6) . . ?
C10 C9 H9 119.7 . . ?
C20 C21 C22 119.3(7) . . ?
C20 C21 H21 120.4 . . ?
C22 C21 H21 120.4 . . ?
Cl4 C57 Cl5 104.5(11) . . ?
Cl4 C57 H57A 110.9 . . ?
Cl4 C57 H57B 110.9 . . ?
Cl5 C57 H57A 110.9 . . ?
Cl5 C57 H57B 110.9 . . ?
H57A C57 H57B 108.9 . . ?

loop_
_geom_bond_atom_site_label_1
_geom_bond_atom_site_label_2
_geom_bond_distance
_geom_bond_site_symmetry_2
_geom_bond_publ_flag
Cu1 Cu2 2.9453(7) . ?
Cu1 Cu3 2.8961(7) . ?
Cu1 Cl3 2.3939(9) . ?
Cu1 P4 2.2742(9) . ?
Cu1 Cl1 2.3988(9) . ?
Cu1 P1 2.2631(9) . ?
Cu2 Cu3 2.7124(7) . ?
Cu2 Cl3 2.7331(9) . ?
Cu2 P3 2.1789(9) . ?
Cu2 Cl1 2.3254(9) . ?
Cu2 Cl2 2.3326(10) . ?
Cu3 Cl3 2.3921(9) . ?
Cu3 Cl1 2.7434(11) . ?
Cu3 P2 2.1790(10) . ?
Cu3 Cl2 2.2933(10) . ?
P4 C42 1.812(3) . ?
P4 C35 1.815(3) . ?
P4 C29 1.828(3) . ?
P3 C43 1.815(3) . ?
P3 C45 1.815(3) . ?
P3 C51 1.826(3) . ?
P1 C7 1.813(4) . ?
P1 C13 1.821(3) . ?
P1 C1 1.831(4) . ?
P2 C16 1.797(4) . ?
P2 C23 1.821(4) . ?
P2 C17 1.821(4) . ?
O2 C41 1.361(4) . ?
O2 C44 1.365(4) . ?
O1 C15 1.361(5) . ?
O1 C14 1.356(5) . ?
C42 C43 1.446(4) . ?
C42 C41 1.355(4) . ?
C43 C44 1.347(4) . ?
C41 H41 0.9300 . ?
C35 C36 1.388(5) . ?
C35 C40 1.387(5) . ?
C29 C30 1.387(5) . ?
C29 C34 1.376(5) . ?
C44 H44 0.9300 . ?
C45 C46 1.384(5) . ?
C45 C50 1.387(5) . ?
C51 C52 1.378(5) . ?
C51 C56 1.389(5) . ?
C16 C13 1.448(5) . ?
C16 C15 1.355(5) . ?
C23 C24 1.385(5) . ?
C23 C28 1.384(5) . ?
C7 C12 1.398(6) . ?
C7 C8 1.388(6) . ?
C30 H30 0.9300 . ?
C30 C31 1.399(6) . ?
C13 C14 1.351(5) . ?
C36 H36 0.9300 . ?
C36 C37 1.382(5) . ?
C46 H46 0.9300 . ?
C46 C47 1.390(6) . ?
C15 H15 0.9300 . ?
C40 H40 0.9300 . ?
C40 C39 1.375(6) . ?
C1 C6 1.405(6) . ?
C1 C2 1.373(6) . ?
C50 H50 0.9300 . ?
C50 C49 1.395(6) . ?
C54 H54 0.9300 . ?
C54 C55 1.358(7) . ?
C54 C53 1.392(7) . ?
C52 H52 0.9300 . ?
C52 C53 1.390(6) . ?
C12 H12 0.9300 . ?
C12 C11 1.393(6) . ?
C34 H34 0.9300 . ?
C34 C33 1.385(6) . ?
C56 H56 0.9300 . ?
C56 C55 1.391(6) . ?
C24 H24 0.9300 . ?
C24 C25 1.394(6) . ?
C37 H37 0.9300 . ?
C37 C38 1.369(6) . ?
C31 H31 0.9300 . ?
C31 C32 1.350(8) . ?
C14 H14 0.9300 . ?
C28 H28 0.9300 . ?
C28 C27 1.397(7) . ?
C25 H25 0.9300 . ?
C25 C26 1.376(7) . ?
C39 H39 0.9300 . ?
C39 C38 1.379(7) . ?
C55 H55 0.9300 . ?
C53 H53 0.9300 . ?
C26 H26 0.9300 . ?
C26 C27 1.366(8) . ?
C38 H38 0.9300 . ?
C6 H6 0.9300 . ?
C6 C5 1.392(7) . ?
C47 H47 0.9300 . ?
C47 C48 1.372(7) . ?
C2 H2 0.9300 . ?
C2 C3 1.402(8) . ?
C48 H48 0.9300 . ?
C48 C49 1.356(8) . ?
C17 C18 1.376(7) . ?
C17 C22 1.384(8) . ?
C8 H8 0.9300 . ?
C8 C9 1.378(8) . ?
C11 H11 0.9300 . ?
C11 C10 1.382(10) . ?
C49 H49 0.9300 . ?
C27 H27 0.9300 . ?
C32 H32 0.9300 . ?
C32 C33 1.366(8) . ?
C33 H33 0.9300 . ?
C18 H18 0.9300 . ?
C18 C19 1.415(7) . ?
C5 H5 0.9300 . ?
C5 C4 1.311(10) . ?
C3 H3 0.9300 . ?
C3 C4 1.390(10) . ?
C4 H4 0.9300 . ?
C10 H10 0.9300 . ?
C10 C9 1.344(10) . ?
C20 H20 0.9300 . ?
C20 C19 1.340(11) . ?
C20 C21 1.376(11) . ?
C22 H22 0.9300 . ?
C22 C21 1.391(8) . ?
C19 H19 0.9300 . ?
C9 H9 0.9300 . ?
C21 H21 0.9300 . ?
Cl4 C57 1.785(14) . ?
Cl5 C57 1.823(14) . ?
C57 H57A 0.9700 . ?
C57 H57B 0.9700 . ?

loop_
_smtbx_masks_void_nr
_smtbx_masks_void_average_x
_smtbx_masks_void_average_y
_smtbx_masks_void_average_z
_smtbx_masks_void_volume
_smtbx_masks_void_count_electrons
_smtbx_masks_void_content
1 -0.027 0.274 0.228 45.2 3.5 ?
2 0.027 0.726 0.772 45.2 4.1 ?
